data_1518719
loop_
_publ_author_name
'Xu, Xinfang'
'Wang, Xiangbo'
'Zavalij, Peter Y.'
'Doyle, Michael P.'

_publ_section_title
;
 Straightforward Access to the [3.2.2]Nonatriene Structural Framework via
 Intramolecular Cyclopropenation/Buchner Reaction/Cope Rearrangement
 Cascade.
;
_journal_issue 4
_journal_name_full 'Organic letters'
_journal_page_first 790
_journal_page_last 793
_journal_paper_doi 10.1021/ol503498n
_journal_volume 17
_journal_year 2015
_chemical_formula_moiety 'C18 H26 O4 Si'
_chemical_formula_sum 'C18 H26 O4 Si'
_chemical_formula_weight 334.48
_chemical_name_common Organics
_chemical_name_systematic
;
Organics
;
_space_group_crystal_system triclinic
_space_group_IT_number 2
_space_group_name_Hall '-P 1'
_space_group_name_H-M_alt 'P -1'
_symmetry_cell_setting triclinic
_symmetry_space_group_name_Hall '-P 1'
_symmetry_space_group_name_H-M 'P -1'
_atom_sites_solution_hydrogens geom
_atom_sites_solution_primary direct
_atom_sites_solution_secondary difmap
_audit_creation_method 'SHELXL-2012 & ZCIF'
_cell_angle_alpha 91.4680(9)
_cell_angle_beta 95.3024(10)
_cell_angle_gamma 90.1840(11)
_cell_formula_units_Z 4
_cell_length_a 6.1239(5)
_cell_length_b 16.8945(12)
_cell_length_c 17.8873(13)
_cell_measurement_reflns_used 7603
_cell_measurement_temperature 150(2)
_cell_measurement_theta_max 26.4
_cell_measurement_theta_min 2.4
_cell_volume 1842.1(2)
_computing_cell_refinement Apex2
_computing_data_collection 'Apex2 (Bruker, 2010)'
_computing_data_reduction 'Apex2, Saint'
_computing_molecular_graphics 'XSHEL (Bruker, 2004)'
_computing_publication_material 'Apex2, SHELXL-2012'
_computing_structure_refinement 'ShelXL-2012 (Sheldrick, 2012)'
_computing_structure_solution 'ShelXS-97 (Sheldrick, 2008)'
_diffrn_ambient_temperature 150(2)
_diffrn_detector 'CCD area detector'
_diffrn_detector_area_resol_mean 8.333
_diffrn_measured_fraction_theta_full 0.990
_diffrn_measured_fraction_theta_max 0.990
_diffrn_measurement_device_type 'Bruker Smart Apex II diffractometer'
_diffrn_measurement_method '\f and \w scans'
_diffrn_measurement_specimen_support 'MiTeGen loop'
_diffrn_orient_matrix_type standard
_diffrn_orient_matrix_UB_11 -0.0745462
_diffrn_orient_matrix_UB_12 0.0523270
_diffrn_orient_matrix_UB_13 -0.0060473
_diffrn_orient_matrix_UB_21 0.0064704
_diffrn_orient_matrix_UB_22 0.0070852
_diffrn_orient_matrix_UB_23 0.0558376
_diffrn_orient_matrix_UB_31 0.1459323
_diffrn_orient_matrix_UB_32 0.0267888
_diffrn_orient_matrix_UB_33 0.0002751
_diffrn_radiation_monochromator graphite
_diffrn_radiation_type MoK\a
_diffrn_radiation_wavelength 0.71073
_diffrn_reflns_av_R_equivalents 0.0280
_diffrn_reflns_av_unetI/netI 0.0312
_diffrn_reflns_Laue_measured_fraction_full 0.990
_diffrn_reflns_Laue_measured_fraction_max 0.990
_diffrn_reflns_limit_h_max 7
_diffrn_reflns_limit_h_min -7
_diffrn_reflns_limit_k_max 21
_diffrn_reflns_limit_k_min -21
_diffrn_reflns_limit_l_max 22
_diffrn_reflns_limit_l_min 0
_diffrn_reflns_number 27859
_diffrn_reflns_point_group_measured_fraction_full 0.990
_diffrn_reflns_point_group_measured_fraction_max 0.990
_diffrn_reflns_theta_full 26.500
_diffrn_reflns_theta_max 26.398
_diffrn_reflns_theta_min 2.288
_diffrn_source 'sealed tube'
_exptl_absorpt_coefficient_mu 0.144
_exptl_absorpt_correction_T_max 0.991
_exptl_absorpt_correction_T_min 0.867
_exptl_absorpt_correction_type multi-scan
_exptl_absorpt_process_details 'TWINABS (Sheldrick, 2008)'
_exptl_crystal_colour colourless
_exptl_crystal_density_diffrn 1.206
_exptl_crystal_density_method 'not measured'
_exptl_crystal_description plate
_exptl_crystal_F_000 720
_exptl_crystal_size_max 0.540
_exptl_crystal_size_mid 0.115
_exptl_crystal_size_min 0.065
_refine_diff_density_max 0.342
_refine_diff_density_min -0.284
_refine_diff_density_rms 0.042
_refine_ls_extinction_method none
_refine_ls_goodness_of_fit_ref 1.000
_refine_ls_hydrogen_treatment constr
_refine_ls_matrix_type full
_refine_ls_number_parameters 428
_refine_ls_number_reflns 7515
_refine_ls_number_restraints 0
_refine_ls_restrained_S_all 1.000
_refine_ls_R_factor_all 0.0494
_refine_ls_R_factor_gt 0.0380
_refine_ls_shift/su_max 0.001
_refine_ls_shift/su_mean 0.000
_refine_ls_structure_factor_coef Fsqd
_refine_ls_weighting_details
;
 w=1/[\s^2^(Fo^2^)+(0.0100P)^2^+1.1570P]
 where P=(Fo^2^+2Fc^2^)/3
;
_refine_ls_weighting_scheme calc
_refine_ls_wR_factor_gt 0.0720
_refine_ls_wR_factor_ref 0.0761
_reflns_Friedel_coverage 0.000
_reflns_number_gt 6253
_reflns_number_total 7515
_reflns_threshold_expression 'I > 2\s(I)'
_cod_data_source_file ol503498n_si_003.cif
_cod_data_source_block 2546
_cod_depositor_comments
;
The following automatic conversions were performed:

'_symmetry_cell_setting' value 'Triclinic' changed to 'triclinic'
according to
/usr/data/users/saulius/crontab/automatic-downloads/rss-feeds/ACS/lib/dictionaries/cif_core.dic
dictionary named 'cif_core.dic' version 2.4.2 from 2011-04-26.

Automatic conversion script
Id: cif_fix_values 3008 2015-01-20 13:52:24Z robertas 

 Adding full bibliography for 1518718--1518719.cif.
;
_cod_original_sg_symbol_H-M P-1
_cod_database_code 1518719
_shelx_space_group_comment
;
The symmetry employed for this shelxl refinement is uniquely defined
by the following loop, which should always be used as a source of
symmetry information in preference to the above space-group names.
They are only intended as comments.
;
_shelx_estimated_absorpt_t_min 0.926
_shelx_estimated_absorpt_t_max 0.991
_shelxl_version_number 2012-9

loop_
_space_group_symop_operation_xyz
'x, y, z'
'-x, -y, -z'

loop_
_atom_site_label
_atom_site_type_symbol
_atom_site_fract_x
_atom_site_fract_y
_atom_site_fract_z
_atom_site_U_iso_or_equiv
_atom_site_adp_type
_atom_site_occupancy
_atom_site_site_symmetry_order
_atom_site_calc_flag
_atom_site_refinement_flags_posn
_atom_site_refinement_flags_adp
Si1A Si 0.45412(8) 0.27145(3) 0.88225(3) 0.02371(11) Uani 1 1 d . .
O1A O 0.24602(19) 0.21266(7) 0.84709(7) 0.0282(3) Uani 1 1 d . .
C1A C 0.3473(3) 0.33128(12) 0.95887(11) 0.0387(5) Uani 1 1 d . .
H1A1 H 0.2250 0.3638 0.9382 0.058 Uiso 1 1 calc R U
H1A2 H 0.4642 0.3657 0.9826 0.058 Uiso 1 1 calc R U
H1A3 H 0.2962 0.2960 0.9963 0.058 Uiso 1 1 calc R U
C2A C 0.6960(3) 0.21064(12) 0.91355(12) 0.0375(5) Uani 1 1 d . .
H2A1 H 0.6765 0.1891 0.9629 0.056 Uiso 1 1 calc R U
H2A2 H 0.8285 0.2437 0.9171 0.056 Uiso 1 1 calc R U
H2A3 H 0.7106 0.1670 0.8772 0.056 Uiso 1 1 calc R U
C3A C 0.5148(3) 0.33728(11) 0.80298(10) 0.0304(4) Uani 1 1 d . .
C4A C 0.6582(4) 0.40782(13) 0.83470(13) 0.0455(5) Uani 1 1 d . .
H4A1 H 0.7914 0.3880 0.8626 0.068 Uiso 1 1 calc R U
H4A2 H 0.5758 0.4403 0.8684 0.068 Uiso 1 1 calc R U
H4A3 H 0.6986 0.4400 0.7932 0.068 Uiso 1 1 calc R U
C5A C 0.3015(3) 0.36940(13) 0.76344(12) 0.0470(6) Uani 1 1 d . .
H5A1 H 0.3364 0.4062 0.7247 0.071 Uiso 1 1 calc R U
H5A2 H 0.2185 0.3972 0.8003 0.071 Uiso 1 1 calc R U
H5A3 H 0.2133 0.3253 0.7401 0.071 Uiso 1 1 calc R U
C6A C 0.6397(4) 0.29174(13) 0.74528(12) 0.0490(6) Uani 1 1 d . .
H6A1 H 0.5520 0.2461 0.7251 0.073 Uiso 1 1 calc R U
H6A2 H 0.7797 0.2733 0.7696 0.073 Uiso 1 1 calc R U
H6A3 H 0.6674 0.3267 0.7042 0.073 Uiso 1 1 calc R U
C7A C 0.2138(3) 0.13549(11) 0.82838(10) 0.0239(4) Uani 1 1 d . .
C8A C 0.1417(3) 0.12436(10) 0.74549(9) 0.0257(4) Uani 1 1 d . .
H8A1 H 0.2644 0.1412 0.7171 0.031 Uiso 1 1 calc R U
H8A2 H 0.0185 0.1610 0.7330 0.031 Uiso 1 1 calc R U
C9A C 0.0686(3) 0.04069(10) 0.71627(9) 0.0228(4) Uani 1 1 d . .
C10A C -0.1171(3) 0.01277(10) 0.75969(9) 0.0237(4) Uani 1 1 d . .
H10A H -0.2649 0.0135 0.7383 0.028 Uiso 1 1 calc R U
C11A C -0.0665(3) -0.01260(10) 0.82832(10) 0.0252(4) Uani 1 1 d . .
H11A H -0.1758 -0.0317 0.8578 0.030 Uiso 1 1 calc R U
C12A C 0.1747(3) -0.00996(10) 0.85810(10) 0.0241(4) Uani 1 1 d . .
C13A C 0.2285(3) 0.07696(11) 0.87854(9) 0.0240(4) Uani 1 1 d . .
C14A C 0.2615(3) 0.08548(12) 0.96033(10) 0.0284(4) Uani 1 1 d . .
O14A O 0.2906(2) 0.14380(8) 1.00069(7) 0.0357(3) Uani 1 1 d . .
O15A O 0.2475(2) 0.01264(8) 0.99129(7) 0.0317(3) Uani 1 1 d . .
C16A C 0.2260(3) -0.04964(11) 0.93407(10) 0.0294(4) Uani 1 1 d . .
H16A H 0.1061 -0.0864 0.9435 0.035 Uiso 1 1 calc R U
H16B H 0.3640 -0.0800 0.9342 0.035 Uiso 1 1 calc R U
C17A C 0.3130(3) -0.03933(10) 0.79719(10) 0.0249(4) Uani 1 1 d . .
H17A H 0.4327 -0.0741 0.8081 0.030 Uiso 1 1 calc R U
C18A C 0.2609(3) -0.01481(10) 0.72819(10) 0.0242(4) Uani 1 1 d . .
H18A H 0.3414 -0.0314 0.6877 0.029 Uiso 1 1 calc R U
O9A O -0.00068(18) 0.05128(7) 0.63860(6) 0.0255(3) Uani 1 1 d . .
C19A C -0.0686(3) -0.01999(11) 0.59818(10) 0.0326(4) Uani 1 1 d . .
H19A H 0.0593 -0.0536 0.5926 0.049 Uiso 1 1 calc R U
H19B H -0.1374 -0.0070 0.5484 0.049 Uiso 1 1 calc R U
H19C H -0.1743 -0.0483 0.6258 0.049 Uiso 1 1 calc R U
Si1B Si 0.97126(7) 0.31258(3) 0.27971(3) 0.02296(11) Uani 1 1 d . .
O1B O 0.74721(18) 0.31502(7) 0.32699(6) 0.0256(3) Uani 1 1 d . .
C1B C 1.1707(3) 0.39010(12) 0.31607(11) 0.0361(5) Uani 1 1 d . .
H1B1 H 1.1119 0.4424 0.3031 0.054 Uiso 1 1 calc R U
H1B2 H 1.3092 0.3822 0.2936 0.054 Uiso 1 1 calc R U
H1B3 H 1.1966 0.3868 0.3708 0.054 Uiso 1 1 calc R U
C2B C 1.1013(3) 0.21380(12) 0.29224(11) 0.0350(4) Uani 1 1 d . .
H2B1 H 1.1479 0.2067 0.3455 0.053 Uiso 1 1 calc R U
H2B2 H 1.2292 0.2104 0.2632 0.053 Uiso 1 1 calc R U
H2B3 H 0.9954 0.1723 0.2746 0.053 Uiso 1 1 calc R U
C3B C 0.8546(3) 0.32678(11) 0.18021(10) 0.0294(4) Uani 1 1 d . .
C4B C 1.0384(4) 0.32424(17) 0.12754(12) 0.0604(7) Uani 1 1 d . .
H4B1 H 1.1095 0.2724 0.1300 0.091 Uiso 1 1 calc R U
H4B2 H 1.1468 0.3657 0.1430 0.091 Uiso 1 1 calc R U
H4B3 H 0.9764 0.3330 0.0759 0.091 Uiso 1 1 calc R U
C5B C 0.7390(4) 0.40711(13) 0.17376(12) 0.0506(6) Uani 1 1 d . .
H5B1 H 0.6749 0.4135 0.1220 0.076 Uiso 1 1 calc R U
H5B2 H 0.8455 0.4497 0.1873 0.076 Uiso 1 1 calc R U
H5B3 H 0.6226 0.4094 0.2079 0.076 Uiso 1 1 calc R U
C6B C 0.6883(4) 0.26084(14) 0.15646(12) 0.0520(6) Uani 1 1 d . .
H6B1 H 0.5700 0.2623 0.1898 0.078 Uiso 1 1 calc R U
H6B2 H 0.7616 0.2094 0.1598 0.078 Uiso 1 1 calc R U
H6B3 H 0.6271 0.2687 0.1046 0.078 Uiso 1 1 calc R U
C7B C 0.7244(2) 0.30319(10) 0.40066(9) 0.0210(4) Uani 1 1 d . .
C8B C 0.6657(3) 0.21810(10) 0.41528(9) 0.0223(4) Uani 1 1 d . .
H8B1 H 0.7924 0.1846 0.4051 0.027 Uiso 1 1 calc R U
H8B2 H 0.5420 0.2019 0.3784 0.027 Uiso 1 1 calc R U
C9B C 0.6013(3) 0.19921(9) 0.49466(9) 0.0200(3) Uani 1 1 d . .
C10B C 0.4134(3) 0.25185(10) 0.51355(9) 0.0219(4) Uani 1 1 d . .
H10B H 0.2674 0.2321 0.5105 0.026 Uiso 1 1 calc R U
C11B C 0.4587(3) 0.32618(10) 0.53439(9) 0.0224(4) Uani 1 1 d . .
H11B H 0.3480 0.3613 0.5486 0.027 Uiso 1 1 calc R U
C12B C 0.6963(3) 0.35303(10) 0.53450(9) 0.0205(3) Uani 1 1 d . .
C13B C 0.7367(2) 0.36259(10) 0.45207(9) 0.0204(3) Uani 1 1 d . .
C14B C 0.7554(3) 0.44791(11) 0.43844(10) 0.0260(4) Uani 1 1 d . .
O14B O 0.7660(2) 0.48270(8) 0.38066(7) 0.0336(3) Uani 1 1 d . .
O15B O 0.74917(19) 0.48919(7) 0.50466(7) 0.0294(3) Uani 1 1 d . .
C16B C 0.7442(3) 0.43671(10) 0.56742(10) 0.0268(4) Uani 1 1 d . .
H16C H 0.6285 0.4532 0.5996 0.032 Uiso 1 1 calc R U
H16D H 0.8871 0.4381 0.5983 0.032 Uiso 1 1 calc R U
C17B C 0.8467(3) 0.28980(10) 0.56906(9) 0.0207(4) Uani 1 1 d . .
H17B H 0.9703 0.3034 0.6031 0.025 Uiso 1 1 calc R U
C18B C 0.7994(2) 0.21516(10) 0.55009(9) 0.0207(4) Uani 1 1 d . .
H18B H 0.8866 0.1731 0.5705 0.025 Uiso 1 1 calc R U
O9B O 0.54143(18) 0.11690(7) 0.49040(6) 0.0249(3) Uani 1 1 d . .
C19B C 0.4634(3) 0.09019(11) 0.55868(10) 0.0294(4) Uani 1 1 d . .
H19D H 0.5699 0.1047 0.6012 0.044 Uiso 1 1 calc R U
H19E H 0.4447 0.0325 0.5557 0.044 Uiso 1 1 calc R U
H19F H 0.3223 0.1151 0.5658 0.044 Uiso 1 1 calc R U

loop_
_atom_site_aniso_label
_atom_site_aniso_U_11
_atom_site_aniso_U_22
_atom_site_aniso_U_33
_atom_site_aniso_U_23
_atom_site_aniso_U_13
_atom_site_aniso_U_12
Si1A 0.0244(2) 0.0259(3) 0.0210(2) 0.00073(19) 0.00290(19) -0.0002(2)
O1A 0.0290(6) 0.0238(7) 0.0309(7) 0.0019(5) -0.0023(5) 0.0000(5)
C1A 0.0457(12) 0.0419(13) 0.0295(11) -0.0048(9) 0.0108(9) -0.0020(10)
C2A 0.0292(10) 0.0392(12) 0.0440(12) 0.0110(9) 0.0010(9) -0.0007(9)
C3A 0.0365(10) 0.0292(10) 0.0266(10) 0.0036(8) 0.0078(8) -0.0005(8)
C4A 0.0493(12) 0.0379(13) 0.0505(14) 0.0049(10) 0.0107(11) -0.0116(10)
C5A 0.0532(13) 0.0428(13) 0.0444(13) 0.0192(10) -0.0034(10) -0.0004(11)
C6A 0.0660(15) 0.0474(14) 0.0376(13) 0.0011(10) 0.0267(11) -0.0047(12)
C7A 0.0189(8) 0.0258(10) 0.0267(10) 0.0008(7) 0.0005(7) -0.0009(7)
C8A 0.0269(9) 0.0258(10) 0.0243(9) 0.0058(7) 0.0004(7) 0.0003(7)
C9A 0.0234(8) 0.0254(9) 0.0194(9) 0.0059(7) -0.0001(7) -0.0007(7)
C10A 0.0165(8) 0.0290(10) 0.0255(9) 0.0022(7) 0.0005(7) -0.0016(7)
C11A 0.0190(8) 0.0303(10) 0.0267(10) 0.0041(8) 0.0026(7) -0.0039(7)
C12A 0.0201(8) 0.0271(10) 0.0249(9) 0.0072(7) -0.0007(7) -0.0038(7)
C13A 0.0194(8) 0.0289(10) 0.0232(9) 0.0032(7) -0.0004(7) -0.0010(7)
C14A 0.0208(8) 0.0364(11) 0.0278(10) 0.0061(8) 0.0006(7) -0.0021(8)
O14A 0.0393(7) 0.0409(9) 0.0264(7) -0.0015(6) 0.0004(6) -0.0046(6)
O15A 0.0337(7) 0.0380(8) 0.0230(7) 0.0072(6) -0.0005(5) -0.0057(6)
C16A 0.0304(9) 0.0310(11) 0.0263(10) 0.0080(8) -0.0025(8) -0.0049(8)
C17A 0.0187(8) 0.0230(9) 0.0327(10) 0.0048(7) -0.0009(7) -0.0009(7)
C18A 0.0207(8) 0.0239(10) 0.0284(10) 0.0014(7) 0.0046(7) -0.0032(7)
O9A 0.0300(6) 0.0267(7) 0.0194(6) 0.0045(5) -0.0010(5) -0.0004(5)
C19A 0.0401(10) 0.0326(11) 0.0240(10) 0.0011(8) -0.0033(8) -0.0014(9)
Si1B 0.0233(2) 0.0261(3) 0.0200(2) 0.00186(19) 0.00442(19) -0.0011(2)
O1B 0.0244(6) 0.0344(7) 0.0185(6) 0.0054(5) 0.0044(5) -0.0003(5)
C1B 0.0288(10) 0.0418(12) 0.0383(12) -0.0054(9) 0.0084(8) -0.0078(9)
C2B 0.0307(10) 0.0371(12) 0.0376(11) 0.0046(9) 0.0037(8) 0.0040(9)
C3B 0.0340(10) 0.0353(11) 0.0197(9) 0.0039(8) 0.0062(8) 0.0038(8)
C4B 0.0540(14) 0.103(2) 0.0280(12) 0.0122(13) 0.0184(11) 0.0138(14)
C5B 0.0686(15) 0.0481(14) 0.0351(12) 0.0126(10) 0.0000(11) 0.0152(12)
C6B 0.0588(14) 0.0581(16) 0.0357(13) -0.0001(11) -0.0138(11) -0.0085(12)
C7B 0.0165(8) 0.0275(10) 0.0193(9) 0.0055(7) 0.0025(6) 0.0017(7)
C8B 0.0233(8) 0.0233(9) 0.0206(9) -0.0002(7) 0.0043(7) -0.0013(7)
C9B 0.0219(8) 0.0166(9) 0.0218(9) 0.0016(7) 0.0037(7) -0.0021(7)
C10B 0.0167(8) 0.0272(10) 0.0222(9) 0.0038(7) 0.0040(7) -0.0014(7)
C11B 0.0201(8) 0.0247(10) 0.0233(9) 0.0023(7) 0.0061(7) 0.0024(7)
C12B 0.0212(8) 0.0202(9) 0.0206(9) -0.0002(7) 0.0046(7) -0.0002(7)
C13B 0.0167(7) 0.0223(9) 0.0227(9) 0.0049(7) 0.0034(7) -0.0001(7)
C14B 0.0183(8) 0.0249(10) 0.0356(11) 0.0056(8) 0.0062(7) 0.0016(7)
O14B 0.0334(7) 0.0302(8) 0.0392(8) 0.0146(6) 0.0099(6) 0.0026(6)
O15B 0.0323(7) 0.0197(7) 0.0377(8) 0.0019(5) 0.0114(6) 0.0000(5)
C16B 0.0303(9) 0.0215(9) 0.0292(10) -0.0011(7) 0.0068(8) -0.0023(8)
C17B 0.0179(8) 0.0273(10) 0.0173(8) 0.0017(7) 0.0027(6) -0.0005(7)
C18B 0.0180(8) 0.0246(9) 0.0202(9) 0.0050(7) 0.0040(6) 0.0032(7)
O9B 0.0313(6) 0.0192(6) 0.0252(7) 0.0002(5) 0.0089(5) -0.0045(5)
C19B 0.0354(10) 0.0237(10) 0.0306(10) 0.0035(8) 0.0111(8) -0.0052(8)

loop_
_atom_type_symbol
_atom_type_description
_atom_type_scat_dispersion_real
_atom_type_scat_dispersion_imag
_atom_type_scat_source
C C 0.0033 0.0016 'International Tables Vol C Tables 4.2.6.8 and 6.1.1.4'
H H 0.0000 0.0000 'International Tables Vol C Tables 4.2.6.8 and 6.1.1.4'
O O 0.0106 0.0060 'International Tables Vol C Tables 4.2.6.8 and 6.1.1.4'
Si Si 0.0817 0.0704 'International Tables Vol C Tables 4.2.6.8 and 6.1.1.4'

loop_
_geom_angle_atom_site_label_1
_geom_angle_atom_site_label_2
_geom_angle_atom_site_label_3
_geom_angle
O1A Si1A C1A 105.98(8)
O1A Si1A C2A 110.06(8)
C1A Si1A C2A 113.65(10)
O1A Si1A C3A 105.46(7)
C1A Si1A C3A 110.02(9)
C2A Si1A C3A 111.22(9)
C7A O1A Si1A 137.61(11)
Si1A C1A H1A1 109.5
Si1A C1A H1A2 109.5
H1A1 C1A H1A2 109.5
Si1A C1A H1A3 109.5
H1A1 C1A H1A3 109.5
H1A2 C1A H1A3 109.5
Si1A C2A H2A1 109.5
Si1A C2A H2A2 109.5
H2A1 C2A H2A2 109.5
Si1A C2A H2A3 109.5
H2A1 C2A H2A3 109.5
H2A2 C2A H2A3 109.5
C6A C3A C5A 108.99(17)
C6A C3A C4A 108.36(16)
C5A C3A C4A 108.70(17)
C6A C3A Si1A 110.79(14)
C5A C3A Si1A 110.57(13)
C4A C3A Si1A 109.37(13)
C3A C4A H4A1 109.5
C3A C4A H4A2 109.5
H4A1 C4A H4A2 109.5
C3A C4A H4A3 109.5
H4A1 C4A H4A3 109.5
H4A2 C4A H4A3 109.5
C3A C5A H5A1 109.5
C3A C5A H5A2 109.5
H5A1 C5A H5A2 109.5
C3A C5A H5A3 109.5
H5A1 C5A H5A3 109.5
H5A2 C5A H5A3 109.5
C3A C6A H6A1 109.5
C3A C6A H6A2 109.5
H6A1 C6A H6A2 109.5
C3A C6A H6A3 109.5
H6A1 C6A H6A3 109.5
H6A2 C6A H6A3 109.5
O1A C7A C13A 123.80(16)
O1A C7A C8A 111.11(14)
C13A C7A C8A 124.91(16)
C7A C8A C9A 117.98(14)
C7A C8A H8A1 107.8
C9A C8A H8A1 107.8
C7A C8A H8A2 107.8
C9A C8A H8A2 107.8
H8A1 C8A H8A2 107.1
O9A C9A C18A 112.87(14)
O9A C9A C10A 112.15(13)
C18A C9A C10A 109.75(14)
O9A C9A C8A 104.03(13)
C18A C9A C8A 108.77(13)
C10A C9A C8A 109.02(14)
C11A C10A C9A 117.78(14)
C11A C10A H10A 121.1
C9A C10A H10A 121.1
C10A C11A C12A 117.07(15)
C10A C11A H11A 121.5
C12A C11A H11A 121.5
C17A C12A C11A 109.38(14)
C17A C12A C13A 110.19(13)
C11A C12A C13A 106.27(14)
C17A C12A C16A 114.21(14)
C11A C12A C16A 114.41(14)
C13A C12A C16A 101.79(14)
C7A C13A C14A 127.25(17)
C7A C13A C12A 123.74(16)
C14A C13A C12A 108.33(15)
O14A C14A O15A 119.78(16)
O14A C14A C13A 130.85(18)
O15A C14A C13A 109.34(16)
C14A O15A C16A 111.34(13)
O15A C16A C12A 107.30(14)
O15A C16A H16A 110.3
C12A C16A H16A 110.3
O15A C16A H16B 110.3
C12A C16A H16B 110.3
H16A C16A H16B 108.5
C18A C17A C12A 117.56(15)
C18A C17A H17A 121.2
C12A C17A H17A 121.2
C17A C18A C9A 117.43(16)
C17A C18A H18A 121.3
C9A C18A H18A 121.3
C19A O9A C9A 114.34(13)
O9A C19A H19A 109.5
O9A C19A H19B 109.5
H19A C19A H19B 109.5
O9A C19A H19C 109.5
H19A C19A H19C 109.5
H19B C19A H19C 109.5
O1B Si1B C1B 110.90(8)
O1B Si1B C2B 108.25(8)
C1B Si1B C2B 108.90(9)
O1B Si1B C3B 102.61(7)
C1B Si1B C3B 114.00(9)
C2B Si1B C3B 111.93(9)
C7B O1B Si1B 130.47(10)
Si1B C1B H1B1 109.5
Si1B C1B H1B2 109.5
H1B1 C1B H1B2 109.5
Si1B C1B H1B3 109.5
H1B1 C1B H1B3 109.5
H1B2 C1B H1B3 109.5
Si1B C2B H2B1 109.5
Si1B C2B H2B2 109.5
H2B1 C2B H2B2 109.5
Si1B C2B H2B3 109.5
H2B1 C2B H2B3 109.5
H2B2 C2B H2B3 109.5
C6B C3B C4B 109.03(18)
C6B C3B C5B 109.03(17)
C4B C3B C5B 109.06(18)
C6B C3B Si1B 109.73(13)
C4B C3B Si1B 110.09(13)
C5B C3B Si1B 109.87(13)
C3B C4B H4B1 109.5
C3B C4B H4B2 109.5
H4B1 C4B H4B2 109.5
C3B C4B H4B3 109.5
H4B1 C4B H4B3 109.5
H4B2 C4B H4B3 109.5
C3B C5B H5B1 109.5
C3B C5B H5B2 109.5
H5B1 C5B H5B2 109.5
C3B C5B H5B3 109.5
H5B1 C5B H5B3 109.5
H5B2 C5B H5B3 109.5
C3B C6B H6B1 109.5
C3B C6B H6B2 109.5
H6B1 C6B H6B2 109.5
C3B C6B H6B3 109.5
H6B1 C6B H6B3 109.5
H6B2 C6B H6B3 109.5
C13B C7B O1B 122.37(15)
C13B C7B C8B 125.21(15)
O1B C7B C8B 112.22(14)
C7B C8B C9B 117.41(14)
C7B C8B H8B1 107.9
C9B C8B H8B1 107.9
C7B C8B H8B2 107.9
C9B C8B H8B2 107.9
H8B1 C8B H8B2 107.2
O9B C9B C18B 111.94(13)
O9B C9B C10B 112.39(13)
C18B C9B C10B 109.94(13)
O9B C9B C8B 104.94(13)
C18B C9B C8B 107.90(13)
C10B C9B C8B 109.51(13)
C11B C10B C9B 117.99(14)
C11B C10B H10B 121.0
C9B C10B H10B 121.0
C10B C11B C12B 116.98(15)
C10B C11B H11B 121.5
C12B C11B H11B 121.5
C17B C12B C11B 109.44(13)
C17B C12B C13B 109.82(13)
C11B C12B C13B 106.05(13)
C17B C12B C16B 114.13(14)
C11B C12B C16B 114.70(14)
C13B C12B C16B 102.08(13)
C7B C13B C14B 127.19(16)
C7B C13B C12B 124.19(15)
C14B C13B C12B 107.98(14)
O14B C14B O15B 120.13(16)
O14B C14B C13B 130.64(17)
O15B C14B C13B 109.16(14)
C14B O15B C16B 111.57(13)
O15B C16B C12B 107.15(14)
O15B C16B H16C 110.3
C12B C16B H16C 110.3
O15B C16B H16D 110.3
C12B C16B H16D 110.3
H16C C16B H16D 108.5
C18B C17B C12B 117.60(15)
C18B C17B H17B 121.2
C12B C17B H17B 121.2
C17B C18B C9B 117.49(15)
C17B C18B H18B 121.3
C9B C18B H18B 121.3
C19B O9B C9B 112.49(12)
O9B C19B H19D 109.5
O9B C19B H19E 109.5
H19D C19B H19E 109.5
O9B C19B H19F 109.5
H19D C19B H19F 109.5
H19E C19B H19F 109.5

loop_
_geom_bond_atom_site_label_1
_geom_bond_atom_site_label_2
_geom_bond_distance
Si1A O1A 1.6787(13)
Si1A C1A 1.8512(19)
Si1A C2A 1.8571(19)
Si1A C3A 1.8872(18)
O1A C7A 1.347(2)
C1A H1A1 0.9800
C1A H1A2 0.9800
C1A H1A3 0.9800
C2A H2A1 0.9800
C2A H2A2 0.9800
C2A H2A3 0.9800
C3A C6A 1.534(3)
C3A C5A 1.535(3)
C3A C4A 1.543(3)
C4A H4A1 0.9800
C4A H4A2 0.9800
C4A H4A3 0.9800
C5A H5A1 0.9800
C5A H5A2 0.9800
C5A H5A3 0.9800
C6A H6A1 0.9800
C6A H6A2 0.9800
C6A H6A3 0.9800
C7A C13A 1.350(2)
C7A C8A 1.514(2)
C8A C9A 1.545(2)
C8A H8A1 0.9900
C8A H8A2 0.9900
C9A O9A 1.4305(19)
C9A C18A 1.511(2)
C9A C10A 1.515(2)
C10A C11A 1.321(2)
C10A H10A 0.9500
C11A C12A 1.523(2)
C11A H11A 0.9500
C12A C17A 1.515(2)
C12A C13A 1.532(2)
C12A C16A 1.538(2)
C13A C14A 1.462(2)
C14A O14A 1.209(2)
C14A O15A 1.368(2)
O15A C16A 1.446(2)
C16A H16A 0.9900
C16A H16B 0.9900
C17A C18A 1.323(2)
C17A H17A 0.9500
C18A H18A 0.9500
O9A C19A 1.429(2)
C19A H19A 0.9800
C19A H19B 0.9800
C19A H19C 0.9800
Si1B O1B 1.6771(12)
Si1B C1B 1.8519(19)
Si1B C2B 1.8613(19)
Si1B C3B 1.8770(18)
O1B C7B 1.3576(19)
C1B H1B1 0.9800
C1B H1B2 0.9800
C1B H1B3 0.9800
C2B H2B1 0.9800
C2B H2B2 0.9800
C2B H2B3 0.9800
C3B C6B 1.532(3)
C3B C4B 1.533(3)
C3B C5B 1.535(3)
C4B H4B1 0.9800
C4B H4B2 0.9800
C4B H4B3 0.9800
C5B H5B1 0.9800
C5B H5B2 0.9800
C5B H5B3 0.9800
C6B H6B1 0.9800
C6B H6B2 0.9800
C6B H6B3 0.9800
C7B C13B 1.341(2)
C7B C8B 1.516(2)
C8B C9B 1.549(2)
C8B H8B1 0.9900
C8B H8B2 0.9900
C9B O9B 1.4352(19)
C9B C18B 1.513(2)
C9B C10B 1.514(2)
C10B C11B 1.322(2)
C10B H10B 0.9500
C11B C12B 1.523(2)
C11B H11B 0.9500
C12B C17B 1.519(2)
C12B C13B 1.530(2)
C12B C16B 1.534(2)
C13B C14B 1.474(2)
C14B O14B 1.209(2)
C14B O15B 1.363(2)
O15B C16B 1.451(2)
C16B H16C 0.9900
C16B H16D 0.9900
C17B C18B 1.322(2)
C17B H17B 0.9500
C18B H18B 0.9500
O9B C19B 1.4347(19)
C19B H19D 0.9800
C19B H19E 0.9800
C19B H19F 0.9800

loop_
_geom_torsion_atom_site_label_1
_geom_torsion_atom_site_label_2
_geom_torsion_atom_site_label_3
_geom_torsion_atom_site_label_4
_geom_torsion
C1A Si1A O1A C7A -132.10(17)
C2A Si1A O1A C7A -8.82(19)
C3A Si1A O1A C7A 111.23(17)
O1A Si1A C3A C6A -75.89(15)
C1A Si1A C3A C6A 170.23(14)
C2A Si1A C3A C6A 43.39(17)
O1A Si1A C3A C5A 45.06(16)
C1A Si1A C3A C5A -68.82(16)
C2A Si1A C3A C5A 164.34(14)
O1A Si1A C3A C4A 164.73(13)
C1A Si1A C3A C4A 50.85(16)
C2A Si1A C3A C4A -75.99(15)
Si1A O1A C7A C13A 66.1(2)
Si1A O1A C7A C8A -118.51(16)
O1A C7A C8A C9A -172.25(14)
C13A C7A C8A C9A 3.1(2)
C7A C8A C9A O9A 176.55(13)
C7A C8A C9A C18A -62.92(19)
C7A C8A C9A C10A 56.73(19)
O9A C9A C10A C11A 168.18(16)
C18A C9A C10A C11A 41.9(2)
C8A C9A C10A C11A -77.2(2)
C9A C10A C11A C12A 1.1(2)
C10A C11A C12A C17A -43.2(2)
C10A C11A C12A C13A 75.7(2)
C10A C11A C12A C16A -172.83(16)
O1A C7A C13A C14A 5.7(3)
C8A C7A C13A C14A -169.06(16)
O1A C7A C13A C12A 175.09(14)
C8A C7A C13A C12A 0.4(3)
C17A C12A C13A C7A 56.7(2)
C11A C12A C13A C7A -61.8(2)
C16A C12A C13A C7A 178.20(16)
C17A C12A C13A C14A -132.20(14)
C11A C12A C13A C14A 109.39(15)
C16A C12A C13A C14A -10.66(17)
C7A C13A C14A O14A -3.1(3)
C12A C13A C14A O14A -173.85(18)
C7A C13A C14A O15A 174.61(16)
C12A C13A C14A O15A 3.87(18)
O14A C14A O15A C16A -176.52(16)
C13A C14A O15A C16A 5.46(18)
C14A O15A C16A C12A -12.51(18)
C17A C12A C16A O15A 132.35(15)
C11A C12A C16A O15A -100.51(17)
C13A C12A C16A O15A 13.64(17)
C11A C12A C17A C18A 42.6(2)
C13A C12A C17A C18A -73.90(19)
C16A C12A C17A C18A 172.27(15)
C12A C17A C18A C9A 0.3(2)
O9A C9A C18A C17A -168.51(15)
C10A C9A C18A C17A -42.6(2)
C8A C9A C18A C17A 76.58(19)
C18A C9A O9A C19A 59.87(18)
C10A C9A O9A C19A -64.73(18)
C8A C9A O9A C19A 177.60(13)
C1B Si1B O1B C7B -62.42(17)
C2B Si1B O1B C7B 56.99(17)
C3B Si1B O1B C7B 175.46(15)
O1B Si1B C3B C6B -58.68(15)
C1B Si1B C3B C6B -178.67(14)
C2B Si1B C3B C6B 57.17(16)
O1B Si1B C3B C4B -178.68(15)
C1B Si1B C3B C4B 61.33(18)
C2B Si1B C3B C4B -62.83(18)
O1B Si1B C3B C5B 61.19(15)
C1B Si1B C3B C5B -58.80(16)
C2B Si1B C3B C5B 177.04(14)
Si1B O1B C7B C13B 91.07(19)
Si1B O1B C7B C8B -93.75(16)
C13B C7B C8B C9B 3.8(2)
O1B C7B C8B C9B -171.18(13)
C7B C8B C9B O9B 176.34(13)
C7B C8B C9B C18B -64.15(18)
C7B C8B C9B C10B 55.49(18)
O9B C9B C10B C11B 166.16(14)
C18B C9B C10B C11B 40.8(2)
C8B C9B C10B C11B -77.62(19)
C9B C10B C11B C12B 2.3(2)
C10B C11B C12B C17B -43.7(2)
C10B C11B C12B C13B 74.67(18)
C10B C11B C12B C16B -173.49(15)
O1B C7B C13B C14B 5.9(3)
C8B C7B C13B C14B -168.66(15)
O1B C7B C13B C12B 175.57(14)
C8B C7B C13B C12B 1.0(3)
C17B C12B C13B C7B 55.5(2)
C11B C12B C13B C7B -62.7(2)
C16B C12B C13B C7B 176.89(15)
C17B C12B C13B C14B -133.16(14)
C11B C12B C13B C14B 108.69(14)
C16B C12B C13B C14B -11.72(16)
C7B C13B C14B O14B -0.9(3)
C12B C13B C14B O14B -171.93(17)
C7B C13B C14B O15B 176.11(15)
C12B C13B C14B O15B 5.05(17)
O14B C14B O15B C16B -178.03(15)
C13B C14B O15B C16B 4.62(18)
C14B O15B C16B C12B -12.37(18)
C17B C12B C16B O15B 132.64(14)
C11B C12B C16B O15B -99.95(16)
C13B C12B C16B O15B 14.23(16)
C11B C12B C17B C18B 42.07(19)
C13B C12B C17B C18B -73.96(18)
C16B C12B C17B C18B 172.14(15)
C12B C17B C18B C9B 0.9(2)
O9B C9B C18B C17B -168.14(14)
C10B C9B C18B C17B -42.49(19)
C8B C9B C18B C17B 76.88(18)
C18B C9B O9B C19B 66.83(17)
C10B C9B O9B C19B -57.46(17)
C8B C9B O9B C19B -176.39(13)
